data_2006557
loop_
_publ_author_name
'John Fawcett'
'Raymond D. W. Kemmitt'
'David R. Russell'
'Kuldip Singh'

_publ_section_title
;
 Diaquabis(dimethyl 3-oxopentanedioato-<i>O</i>^1^,<i>O</i>^3^)zinc(II)
;
_journal_issue 10
_journal_name_full 'Acta Crystallographica Section C'
_journal_page_first 1422
_journal_page_last 1424
_journal_paper_doi 10.1107/S010827019700838X
_journal_volume 53
_journal_year 1997
_chemical_formula_iupac '[Zn (C7 H9 O5)2 (H2 O)2]'
_chemical_formula_moiety '(C7H9O5)2 (H2O)2 Zn'
_chemical_formula_structural Zn{CH3OC(O)CH2C(O)CHC(O)OCH3}2(H2O)2
_chemical_formula_sum 'C14 H22 O12 Zn'
_chemical_formula_weight 447.69
_chemical_name_systematic
; Author name:
bis(aqua)bis(1-methoxy-4-carbomethoxy-1,3-butanedionato-O,O')zinc(II)
;
_space_group_IT_number 14
_symmetry_cell_setting monoclinic
_symmetry_space_group_name_Hall '-P 2ybc'
_symmetry_space_group_name_H-M 'P 1 21/c 1'
_audit_creation_method SHELXL
_cell_angle_alpha 90.00
_cell_angle_beta 98.85(2)
_cell_angle_gamma 90.00
_cell_formula_units_Z 2
_cell_length_a 4.939(2)
_cell_length_b 20.110(6)
_cell_length_c 10.003(3)
_cell_measurement_reflns_used 23
_cell_measurement_temperature 293(2)
_cell_measurement_theta_max 12.5
_cell_measurement_theta_min 6.4
_cell_volume 981.7(6)
_computing_cell_refinement XSCANS
_computing_data_collection 'XSCANS (Fait, 1991)'
_computing_data_reduction XSCANS
_computing_molecular_graphics SHELXTL/PC
_computing_publication_material SHELXTL/PC
_computing_structure_refinement 'SHELXL93 (Sheldrick, 1993)'
_computing_structure_solution 'SHELXTL/PC (Sheldrick, 1990)'
_diffrn_ambient_temperature 293(2)
_diffrn_measurement_device 'Siemens P4 diffractometer'
_diffrn_measurement_method '\w scans'
_diffrn_radiation_monochromator graphite
_diffrn_radiation_source 'fine-focus sealed tube'
_diffrn_radiation_type MoK\a
_diffrn_radiation_wavelength 0.71073
_diffrn_reflns_av_R_equivalents 0.034
_diffrn_reflns_av_sigmaI/netI 0.0492
_diffrn_reflns_limit_h_max 5
_diffrn_reflns_limit_h_min -1
_diffrn_reflns_limit_k_max 23
_diffrn_reflns_limit_k_min -1
_diffrn_reflns_limit_l_max 11
_diffrn_reflns_limit_l_min -11
_diffrn_reflns_number 2473
_diffrn_reflns_theta_max 25
_diffrn_reflns_theta_min 2.89
_diffrn_standards_decay_% 'variation <1'
_diffrn_standards_interval_count 100
_diffrn_standards_number 3
_exptl_absorpt_coefficient_mu 1.309
_exptl_absorpt_correction_T_max 0.837
_exptl_absorpt_correction_T_min 0.786
_exptl_absorpt_correction_type 'semi-empirical on \y scans (Sheldrick, 1990)'
_exptl_crystal_colour colourless
_exptl_crystal_density_diffrn 1.515
_exptl_crystal_density_meas ?
_exptl_crystal_density_method none
_exptl_crystal_description block
_exptl_crystal_F_000 464
_exptl_crystal_size_max 0.45
_exptl_crystal_size_mid 0.24
_exptl_crystal_size_min 0.19
_refine_diff_density_max 0.26
_refine_diff_density_min -0.31
_refine_ls_extinction_method none
_refine_ls_goodness_of_fit_all 1.061
_refine_ls_goodness_of_fit_obs 1.083
_refine_ls_matrix_type full
_refine_ls_number_parameters 124
_refine_ls_number_reflns 1709
_refine_ls_number_restraints 0
_refine_ls_restrained_S_all 1.064
_refine_ls_restrained_S_obs 1.083
_refine_ls_R_factor_all 0.055
_refine_ls_R_factor_obs .034
_refine_ls_shift/esd_max -0.001
_refine_ls_shift/esd_mean 0.000
_refine_ls_structure_factor_coef Fsqd
_refine_ls_weighting_details 'w = 1/[\s^2^(Fo^2^)+(0.0368P)^2^+0.4667P] where P = (Fo^2^+2Fc^2^)/3'
_refine_ls_weighting_scheme calc
_refine_ls_wR_factor_all 0.092
_refine_ls_wR_factor_obs .081
_reflns_number_observed 1323
_reflns_number_total 1710
_reflns_observed_criterion >2sigma(I)
_cod_data_source_file bm1165.cif
_cod_data_source_block 9509
_cod_depositor_comments
;
The following automatic conversions were performed:
'_symmetry_cell_setting' value 'Monoclinic' changed to 'monoclinic'
according to '/home/saulius/struct/CIF-dictionaries/cif_core.dic'
dictionary named 'cif_core.dic' version 2.4.1 from 2010-06-29.

Automatic conversion script
Id: cif_fix_enum 1527 2010-12-29 10:47:43Z saulius 

The following automatic conversions were performed:

'_symmetry_cell_setting' value 'Monoclinic' changed to 'monoclinic'
according to /home/saulius/struct/CIF-dictionaries/cif_core.dic
dictionary named 'cif_core.dic' version 2.4.1 from 2010-06-29.

Automatic conversion script
Id: cif_fix_values 1715 2011-07-08 13:25:40Z adriana 

The following automatic conversions were performed:

'_exptl_crystal_density_meas' value 'not measured' was changed to '?'
- the value is perceived as not measured.

Automatic conversion script
Id: cif_fix_values 3008 2015-01-20 13:52:24Z robertas 

The following automatic conversions were performed:

'_refine_ls_weighting_scheme' value 'calc w =
1/[\s^2^(Fo^2^)+(0.0368P)^2^+0.4667P] where P = (Fo^2^+2Fc^2^)/3' was
changed to 'calc'. New tag '_refine_ls_weighting_details' was
created. The value of the new tag was set to 'w =
1/[\s^2^(Fo^2^)+(0.0368P)^2^+0.4667P] where P = (Fo^2^+2Fc^2^)/3'.

Automatic conversion script
Id: cif_fix_values 3143 2015-03-26 13:38:13Z robertas 
;
_cod_original_sg_symbol_H-M 'P 21/c'
_cod_database_code 2006557

loop_
_symmetry_equiv_pos_as_xyz
'x, y, z'
'-x, y+1/2, -z+1/2'
'-x, -y, -z'
'x, -y-1/2, z-1/2'

loop_
_atom_site_aniso_label
_atom_site_aniso_U_11
_atom_site_aniso_U_22
_atom_site_aniso_U_33
_atom_site_aniso_U_12
_atom_site_aniso_U_13
_atom_site_aniso_U_23
Zn .0307(3) .0394(3) .0209(2) .0054(3) .0025(2) -.0032(2)
O1 .101(2) .0413(14) .065(2) -.012(2) .033(2) -.0189(14)
O2 .082(2) .047(2) .071(2) -.0116(14) .037(2) -.0034(13)
O3 .0303(11) .0479(13) .0250(10) .0051(10) .0040(9) -.0083(9)
O4 .0384(12) .0408(12) .0252(11) .0055(10) -.0001(9) -.0025(9)
O5 .0488(14) .0549(14) .0278(11) .0125(12) -.0009(10) .0049(11)
O6 .0304(12) .0467(13) .0361(11) -.0003(10) .0060(9) -.0043(10)
C1 .162(6) .045(2) .113(4) -.031(3) .048(4) -.024(3)
C2 .052(2) .040(2) .030(2) .004(2) .006(2) -.0009(14)
C3 .043(2) .044(2) .0281(15) -.001(2) .0108(14) -.0060(14)
C4 .032(2) .035(2) .0268(14) -.0061(14) .0111(12) -.0034(13)
C5 .038(2) .038(2) .0231(13) -.0049(15) .0032(12) -.0015(13)
C6 .030(2) .039(2) .0249(15) -.0035(14) .0008(12) .0057(13)
C7 .053(2) .059(2) .046(2) .017(2) -.002(2) .004(2)

loop_
_atom_site_label
_atom_site_fract_x
_atom_site_fract_y
_atom_site_fract_z
_atom_site_U_iso_or_equiv
_atom_site_thermal_displace_type
_atom_site_calc_flag
_atom_site_refinement_flags
_atom_site_occupancy
_atom_site_disorder_group
_atom_site_type_symbol
Zn 0 0 0 .0305(2) Uani d S 1 . Zn
O1 .1113(7) -.20833(12) -.4191(3) .0671(8) Uani d . 1 . O
O2 -.1124(6) -.17403(13) -.2557(3) .0643(8) Uani d . 1 . O
O3 .1932(4) -.03891(11) -.1458(2) .0345(5) Uani d . 1 . O
O4 -.2321(4) .05893(10) -.1455(2) .0353(5) Uani d . 1 . O
O5 -.4742(5) .07375(12) -.3510(2) .0445(6) Uani d . 1 . O
O6 .2876(4) .08217(11) .0426(2) .0377(5) Uani d . 1 . O
H6A .4464(4) .09126(11) .0612(2) .045 Uiso d R 1 . H
H6B .2292(4) .10806(11) .1065(2) .045 Uiso d R 1 . H
C1 -.0154(13) -.2730(2) -.4155(6) .104(2) Uani d . 1 . C
H1A .0490(13) -.3013(2) -.4812(6) .125 Uiso d R 1 . H
H1B .0314(13) -.2922(2) -.3271(6) .125 Uiso d R 1 . H
H1C -.2108(13) -.2684(2) -.4367(6) .125 Uiso d R 1 . H
C2 .0427(7) -.1635(2) -.3339(3) .0405(8) Uani d . 1 . C
C3 .1857(7) -.0987(2) -.3502(3) .0376(7) Uani d . 1 . C
H3A .3789(7) -.1036(2) -.3205(3) .045 Uiso d R 1 . H
H3B .1584(7) -.0865(2) -.4440(3) .045 Uiso d R 1 . H
C4 .0749(6) -.0445(2) -.2694(3) .0306(7) Uani d . 1 . C
C5 -.1453(6) -.0087(2) -.3312(3) .0331(7) Uani d . 1 . C
H5 -.2180(6) -.0144(2) -.4300(3) .040 Uiso d R 1 . H
C6 -.2773(6) .0421(2) -.2661(3) .0316(7) Uani d . 1 . C
C7 -.6237(8) .1246(2) -.2945(4) .0535(10) Uani d . 1 . C
H7A -.7572(8) .1432(2) -.3644(4) .064 Uiso d R 1 . H
H7B -.7149(8) .1060(2) -.2250(4) .064 Uiso d R 1 . H
H7C -.4999(8) .1588(2) -.2565(4) .064 Uiso d R 1 . H

loop_
_atom_type_symbol
_atom_type_description
_atom_type_scat_dispersion_real
_atom_type_scat_dispersion_imag
_atom_type_scat_source
C C 0.0033 0.0016 'International Tables Vol C Tables 4.2.6.8 and 6.1.1.4'
H H 0.0000 0.0000 'International Tables Vol C Tables 4.2.6.8 and 6.1.1.4'
O O 0.0106 0.0060 'International Tables Vol C Tables 4.2.6.8 and 6.1.1.4'
Zn Zn 0.2839 1.4301 'International Tables Vol C Tables 4.2.6.8 and 6.1.1.4'

loop_
_geom_angle_atom_site_label_1
_geom_angle_atom_site_label_2
_geom_angle_atom_site_label_3
_geom_angle_site_symmetry_1
_geom_angle_site_symmetry_3
_geom_angle
_geom_angle_publ_flag
O3 Zn O3 . 3 180.0 ?
O3 Zn O4 . 3 90.77(8) ?
O3 Zn O4 3 3 89.23(8) ?
O3 Zn O4 . . 89.23(8) y
O3 Zn O4 3 . 90.77(8) ?
O4 Zn O4 3 . 180.0 ?
O3 Zn O6 . . 93.95(8) y
O3 Zn O6 3 . 86.05(8) ?
O4 Zn O6 3 . 91.30(8) ?
O4 Zn O6 . . 88.70(8) y
O3 Zn O6 . 3 86.05(8) ?
O3 Zn O6 3 3 93.95(8) ?
O4 Zn O6 3 3 88.70(8) ?
O4 Zn O6 . 3 91.30(8) ?
O6 Zn O6 . 3 180.0 ?
C2 O1 C1 . . 116.4(3) ?
C4 O3 Zn . . 122.1(2) ?
C6 O4 Zn . . 121.5(2) ?
C6 O5 C7 . . 117.1(2) ?
Zn O6 O3 . 3_655 112.05(10) ?
Zn O6 O2 . 3 110.50(9) ?
O3 O6 O2 3_655 3 106.14(10) ?
O2 C2 O1 . . 123.7(3) ?
O2 C2 C3 . . 125.7(3) ?
O1 C2 C3 . . 110.6(3) ?
C2 C3 C4 . . 110.7(3) ?
O3 C4 C5 . . 126.7(3) ?
O3 C4 C3 . . 115.4(3) ?
C5 C4 C3 . . 117.8(3) ?
C4 C5 C6 . . 124.0(3) ?
O4 C6 O5 . . 119.2(3) ?
O4 C6 C5 . . 128.0(3) ?
O5 C6 C5 . . 112.8(2) ?

loop_
_geom_bond_atom_site_label_1
_geom_bond_atom_site_label_2
_geom_bond_site_symmetry_2
_geom_bond_distance
_geom_bond_publ_flag
Zn O3 . 2.019(2) y
Zn O3 3 2.019(2) ?
Zn O4 3 2.079(2) ?
Zn O4 . 2.079(2) y
Zn O6 . 2.178(2) y
Zn O6 3 2.178(2) ?
O1 C2 . 1.320(4) y
O1 C1 . 1.446(5) y
O2 C2 . 1.196(4) y
O3 C4 . 1.289(3) y
O4 C6 . 1.240(3) y
O5 C6 . 1.349(4) y
O5 C7 . 1.428(4) y
O6 O2 3 3.045(4) y
O6 O3 3_655 2.754(3) y
C2 C3 . 1.502(5) ?
C3 C4 . 1.509(4) ?
C4 C5 . 1.370(4) ?
C5 C6 . 1.422(4) ?
